data_8102149
loop_
_publ_author_name
'Zhang, Bi-Song'

_publ_section_title
;
Crystal structure of bis(bis(1,10-phenanthroline-N,N')(\m-2-
iodobenzoato)manganese(II)) diiodide dihydrate, [Mn~2~(C~7~H~4~O~2~I)
~2~(C~12~H~8~N~2~)~4~][I]~2~ &#x00B7; 2H~2~O
;
_journal_issue 3
_journal_name_full 'Zeitschrift f\"ur Kristallographie - New Crystal Structures'
_journal_page_first 274
_journal_page_last 276
_journal_volume 222
_journal_year 2007
_chemical_formula_structural '[Mn(C7H4O2I)(C12H8N2)2]2I2 \times  2H~2~O'
_chemical_formula_sum 'C62 H44 I4 Mn2 N8 O6'
_chemical_formula_weight 1614.53
_chemical_name_systematic
; 
bis[bis(1,10-phenanthroline-N,N')(\m-2-iodo-benzoato)manganese(II)] 
diiodide dihydrate, [Mn(C7H4O2I)(C12H8N2)2]2I2 \times  2H~2~O
;
_space_group_IT_number 14
_symmetry_cell_setting monoclinic
_symmetry_space_group_name_Hall '-P 2ybc'
_symmetry_space_group_name_H-M 'P 1 21/c 1'
_atom_sites_solution_hydrogens geom
_atom_sites_solution_primary direct
_atom_sites_solution_secondary difmap
_audit_creation_method SHELXL-97
_cell_angle_alpha 90.00
_cell_angle_beta 93.572(4)
_cell_angle_gamma 90.00
_cell_formula_units_Z 2
_cell_length_a 13.7928(12)
_cell_length_b 19.7357(19)
_cell_length_c 11.2061(10)
_cell_measurement_temperature 293(2)
_cell_volume 3044.5(5)
_computing_structure_refinement 'SHELXL-97 (Sheldrick, 1997)'
_computing_structure_solution 'SHELXS-97 (Sheldrick, 1990)'
_diffrn_ambient_temperature 293(2)
_diffrn_measured_fraction_theta_full 0.973
_diffrn_measured_fraction_theta_max 0.973
_diffrn_measurement_device_type 'Bruker APEX CCD II'
_diffrn_measurement_method phi/omega
_diffrn_radiation_monochromator graphite
_diffrn_radiation_source 'fine-focus sealed tube'
_diffrn_radiation_type MoK\a
_diffrn_radiation_wavelength 0.71073
_diffrn_reflns_av_R_equivalents 0.0758
_diffrn_reflns_av_sigmaI/netI 0.1049
_diffrn_reflns_limit_h_max 18
_diffrn_reflns_limit_h_min -16
_diffrn_reflns_limit_k_max 26
_diffrn_reflns_limit_k_min -25
_diffrn_reflns_limit_l_max 11
_diffrn_reflns_limit_l_min -14
_diffrn_reflns_number 19838
_diffrn_reflns_theta_full 28.36
_diffrn_reflns_theta_max 28.36
_diffrn_reflns_theta_min 1.80
_exptl_absorpt_coefficient_mu 2.500
_exptl_crystal_colour yellow
_exptl_crystal_density_diffrn 1.761
_exptl_crystal_density_method 'not measured'
_exptl_crystal_description block
_exptl_crystal_F_000 1564
_exptl_crystal_size_max 0.220
_exptl_crystal_size_mid 0.175
_exptl_crystal_size_min 0.138
_refine_diff_density_max 1.173
_refine_diff_density_min -1.600
_refine_diff_density_rms 0.134
_refine_ls_extinction_coef 0.0007(4)
_refine_ls_extinction_expression Fc^*^=kFc[1+0.001xFc^2^\l^3^/sin(2\q)]^-1/4^
_refine_ls_extinction_method SHELXL
_refine_ls_goodness_of_fit_ref 0.965
_refine_ls_hydrogen_treatment mixed
_refine_ls_matrix_type full
_refine_ls_number_parameters 380
_refine_ls_number_reflns 7400
_refine_ls_number_restraints 0
_refine_ls_restrained_S_all 0.965
_refine_ls_R_factor_all 0.1613
_refine_ls_R_factor_gt 0.0754
_refine_ls_shift/su_max 0.000
_refine_ls_shift/su_mean 0.000
_refine_ls_structure_factor_coef Fsqd
_refine_ls_weighting_details 'calc w=1/[\s^2^(Fo^2^)+(0.1262P)^2^+0.0000P] where P=(Fo^2^+2Fc^2^)/3'
_refine_ls_weighting_scheme calc
_refine_ls_wR_factor_gt 0.2062
_refine_ls_wR_factor_ref 0.2417
_reflns_number_gt 3148
_reflns_number_total 7400
_reflns_threshold_expression >2sigma(I)
_cod_data_source_file 1267-2042.cff
_cod_data_source_block d
_cod_depositor_comments
;
 Replacing the "&#x00B7;" substring with the "\\times " substring in the
 values of the _chemical_formula_structural and _chemical_name_systematic
 data items.

 Antanas Vaitkus,
 2017-03-29
;
_cod_original_sg_symbol_H-M P12(1)/c1
_cod_database_code 8102149

loop_
_symmetry_equiv_pos_as_xyz
'x, y, z'
'-x, y+1/2, -z+1/2'
'-x, -y, -z'
'x, -y-1/2, z-1/2'

loop_
_atom_site_label
_atom_site_type_symbol
_atom_site_fract_x
_atom_site_fract_y
_atom_site_fract_z
_atom_site_U_iso_or_equiv
_atom_site_adp_type
_atom_site_occupancy
_atom_site_symmetry_multiplicity
_atom_site_Wyckoff_symbol
_atom_site_calc_flag
_atom_site_refinement_flags
_atom_site_disorder_assembly
_atom_site_disorder_group
Mn1 Mn 0.84665(7) 0.06036(5) 0.00361(10) 0.0521(3) Uani 1 4 e d . . .
N1 N 0.7808(4) -0.0213(3) -0.1119(6) 0.0604(15) Uani 1 4 e d . . .
N2 N 0.7123(4) 0.0262(3) 0.0932(6) 0.0598(15) Uani 1 4 e d . . .
N3 N 0.7612(4) 0.1500(3) -0.0792(5) 0.0528(14) Uani 1 4 e d . . .
N4 N 0.8839(4) 0.1516(3) 0.1202(6) 0.0631(17) Uani 1 4 e d . . .
O1 O 0.9562(4) 0.0865(2) -0.1159(5) 0.0723(15) Uani 1 4 e d . . .
O2 O 0.9463(3) 0.0033(2) 0.1180(4) 0.0599(12) Uani 1 4 e d . . .
O3 O 0.6383(6) 0.0250(4) -0.3983(7) 0.127(3) Uani 1 4 e d . . .
HO3B H 0.5910 0.0450 -0.4290 0.190 Uiso 1 4 e d R . .
HO3A H 0.6100 -0.0106 -0.3857 0.190 Uiso 1 4 e d R . .
I1 I 0.88971(9) -0.03000(6) 0.40280(8) 0.1344(5) Uani 0.90 4 e d P A -1
I1' I 0.8813(7) -0.2002(5) -0.0234(10) 0.139(3) Uani 0.10 4 e d P B -2
I2 I 0.46756(5) 0.15013(3) 0.50662(6) 0.0909(3) Uani 1 4 e d . . .
C1 C 0.8148(7) -0.0459(4) -0.2128(8) 0.074(2) Uani 1 4 e d . . .
H1 H 0.8683 -0.0247 -0.2430 0.088 Uiso 1 4 e calc R . .
C2 C 0.7754(9) -0.1005(5) -0.2739(9) 0.094(3) Uani 1 4 e d . . .
H2 H 0.8031 -0.1168 -0.3418 0.113 Uiso 1 4 e calc R . .
C3 C 0.6931(9) -0.1309(5) -0.2322(12) 0.105(4) Uani 1 4 e d . . .
H3 H 0.6650 -0.1675 -0.2736 0.126 Uiso 1 4 e calc R . .
C4 C 0.6511(7) -0.1072(4) -0.1281(10) 0.081(3) Uani 1 4 e d . . .
C5 C 0.5694(8) -0.1363(5) -0.0777(13) 0.100(4) Uani 1 4 e d . . .
H5 H 0.5380 -0.1731 -0.1149 0.120 Uiso 1 4 e calc R . .
C6 C 0.5374(7) -0.1115(7) 0.0220(14) 0.113(4) Uani 1 4 e d . . .
H6 H 0.4833 -0.1315 0.0530 0.136 Uiso 1 4 e calc R . .
C7 C 0.5808(6) -0.0571(5) 0.0828(9) 0.079(2) Uani 1 4 e d . . .
C8 C 0.5488(7) -0.0304(7) 0.1891(12) 0.106(4) Uani 1 4 e d . . .
H8 H 0.4943 -0.0486 0.2222 0.128 Uiso 1 4 e calc R . .
C9 C 0.5972(8) 0.0224(7) 0.2445(10) 0.108(4) Uani 1 4 e d . . .
H9 H 0.5762 0.0397 0.3156 0.129 Uiso 1 4 e calc R . .
C10 C 0.6789(7) 0.0505(5) 0.1939(9) 0.084(3) Uani 1 4 e d . . .
H10 H 0.7104 0.0871 0.2316 0.100 Uiso 1 4 e calc R . .
C11 C 0.6631(5) -0.0263(4) 0.0397(7) 0.0601(19) Uani 1 4 e d . . .
C12 C 0.6999(5) -0.0523(3) -0.0686(7) 0.0578(19) Uani 1 4 e d . . .
C13 C 0.9635(5) -0.0586(4) 0.1298(6) 0.0541(17) Uani 1 4 e d . . .
C14 C 0.8821(6) -0.1045(4) 0.1643(8) 0.066(2) Uani 1 4 e d . A .
C15 C 0.8508(7) -0.1546(5) 0.0909(12) 0.101(4) Uani 1 4 e d . . .
H15 H 0.8833 -0.1632 0.0223 0.121 Uiso 0.90 4 e calc PR B -1
C16 C 0.7673(11) -0.1958(6) 0.116(2) 0.158(7) Uani 1 4 e d . B .
H16 H 0.7420 -0.2291 0.0642 0.189 Uiso 1 4 e calc R . .
C17 C 0.7285(15) -0.1808(10) 0.226(2) 0.168(11) Uani 1 4 e d . . .
H17 H 0.6754 -0.2061 0.2468 0.202 Uiso 1 4 e calc R B .
C18 C 0.7590(13) -0.1366(9) 0.296(2) 0.163(8) Uani 1 4 e d . A .
H18 H 0.7250 -0.1318 0.3648 0.196 Uiso 1 4 e calc R . .
C19 C 0.8402(7) -0.0918(6) 0.2865(16) 0.157(7) Uani 1 4 e d . . .
H19 H 0.8633 -0.0606 0.3438 0.188 Uiso 0.10 4 e calc PR A -2
C21 C 0.6990(6) 0.1487(4) -0.1733(8) 0.072(2) Uani 1 4 e d . . .
H21 H 0.6862 0.1072 -0.2104 0.087 Uiso 1 4 e calc R . .
C22 C 0.6510(6) 0.2062(4) -0.2207(8) 0.072(2) Uani 1 4 e d . . .
H22 H 0.6069 0.2032 -0.2867 0.087 Uiso 1 4 e calc R . .
C23 C 0.6711(7) 0.2661(5) -0.1671(8) 0.084(3) Uani 1 4 e d . . .
H23 H 0.6398 0.3049 -0.1968 0.100 Uiso 1 4 e calc R . .
C24 C 0.7381(6) 0.2718(4) -0.0672(7) 0.067(2) Uani 1 4 e d . . .
C25 C 0.7630(7) 0.3330(4) -0.0116(8) 0.071(2) Uani 1 4 e d . . .
H25 H 0.7342 0.3730 -0.0400 0.085 Uiso 1 4 e calc R . .
C26 C 0.8307(7) 0.3351(4) 0.0861(10) 0.088(3) Uani 1 4 e d . . .
H26 H 0.8486 0.3765 0.1203 0.106 Uiso 1 4 e calc R . .
C27 C 0.8731(6) 0.2737(4) 0.1344(7) 0.067(2) Uani 1 4 e d . . .
C28 C 0.9381(7) 0.2723(5) 0.2340(8) 0.080(2) Uani 1 4 e d . . .
H28 H 0.9595 0.3123 0.2708 0.096 Uiso 1 4 e calc R . .
C29 C 0.9705(7) 0.2100(5) 0.2775(9) 0.092(3) Uani 1 4 e d . . .
H29 H 1.0114 0.2076 0.3466 0.110 Uiso 1 4 e calc R . .
C30 C 0.9419(6) 0.1520(4) 0.2180(8) 0.074(2) Uani 1 4 e d . . .
H30 H 0.9647 0.1107 0.2483 0.088 Uiso 1 4 e calc R . .
C31 C 0.8477(5) 0.2112(3) 0.0782(7) 0.0541(17) Uani 1 4 e d . . .
C32 C 0.7814(5) 0.2107(3) -0.0260(7) 0.0548(17) Uani 1 4 e d . . .

loop_
_atom_site_aniso_label
_atom_site_aniso_U_11
_atom_site_aniso_U_22
_atom_site_aniso_U_33
_atom_site_aniso_U_23
_atom_site_aniso_U_13
_atom_site_aniso_U_12
Mn1 0.0445(6) 0.0454(6) 0.0668(7) -0.0036(5) 0.0068(5) -0.0015(4)
N1 0.054(4) 0.053(3) 0.074(4) -0.004(3) 0.002(3) 0.002(3)
N2 0.049(3) 0.064(4) 0.067(4) -0.002(3) 0.008(3) -0.002(3)
N3 0.041(3) 0.057(3) 0.060(4) -0.001(3) 0.007(3) 0.002(3)
N4 0.047(3) 0.050(3) 0.092(5) -0.016(3) -0.004(3) 0.000(3)
O1 0.054(3) 0.065(3) 0.101(4) 0.022(3) 0.027(3) 0.017(3)
O2 0.050(3) 0.054(3) 0.075(3) 0.004(2) 0.001(2) 0.011(2)
O3 0.111(6) 0.110(5) 0.155(7) 0.005(5) -0.028(5) 0.001(4)
I1 0.1561(10) 0.1660(10) 0.0854(6) 0.0088(6) 0.0432(6) 0.0316(7)
I1' 0.111(7) 0.126(6) 0.176(9) -0.002(7) -0.018(6) 0.007(5)
I2 0.0676(4) 0.1129(6) 0.0917(5) 0.0011(3) 0.0005(3) -0.0103(3)
C1 0.076(6) 0.073(5) 0.072(5) -0.017(4) 0.008(4) 0.000(4)
C2 0.110(8) 0.093(7) 0.077(6) -0.036(5) -0.003(6) 0.007(6)
C3 0.108(9) 0.067(6) 0.133(10) -0.015(6) -0.050(8) -0.008(6)
C4 0.091(7) 0.054(5) 0.095(7) 0.004(5) -0.025(5) -0.001(5)
C5 0.066(7) 0.077(6) 0.154(11) 0.012(7) -0.028(7) -0.028(5)
C6 0.057(6) 0.108(9) 0.175(12) 0.046(9) 0.012(7) -0.021(6)
C7 0.050(5) 0.082(6) 0.105(7) 0.023(5) 0.016(5) -0.011(4)
C8 0.054(6) 0.138(9) 0.129(10) 0.042(8) 0.024(6) 0.006(6)
C9 0.077(7) 0.149(10) 0.102(8) 0.022(7) 0.048(6) 0.025(7)
C10 0.071(6) 0.091(6) 0.091(7) -0.006(5) 0.024(5) 0.012(5)
C11 0.046(4) 0.060(4) 0.074(5) 0.015(4) -0.004(4) -0.004(3)
C12 0.049(4) 0.046(4) 0.076(5) 0.010(4) -0.012(4) -0.002(3)
C13 0.053(4) 0.057(4) 0.052(4) 0.009(3) 0.005(3) -0.001(4)
C14 0.050(5) 0.050(4) 0.098(6) 0.013(4) -0.006(4) 0.002(3)
C15 0.061(6) 0.082(6) 0.159(11) 0.036(7) -0.001(6) 0.015(5)
C16 0.098(10) 0.058(6) 0.31(2) 0.053(11) -0.075(12) -0.011(7)
C17 0.090(12) 0.132(16) 0.29(3) 0.076(18) 0.050(15) 0.003(11)
C18 0.105(13) 0.164(15) 0.23(2) 0.112(16) 0.075(13) 0.046(11)
C19 0.043(5) 0.131(9) 0.302(19) 0.150(12) 0.065(8) 0.030(6)
C21 0.058(5) 0.077(5) 0.083(6) -0.006(4) 0.007(4) -0.009(4)
C22 0.057(5) 0.077(6) 0.082(6) 0.006(5) -0.008(4) 0.009(4)
C23 0.080(6) 0.086(6) 0.087(7) 0.021(5) 0.021(5) 0.021(5)
C24 0.064(5) 0.060(5) 0.080(6) 0.004(4) 0.029(4) 0.001(4)
C25 0.083(6) 0.042(4) 0.090(6) 0.001(4) 0.020(5) 0.004(4)
C26 0.085(7) 0.041(4) 0.143(9) -0.016(5) 0.045(6) -0.011(4)
C27 0.054(5) 0.066(5) 0.081(5) -0.019(4) 0.019(4) -0.012(4)
C28 0.070(6) 0.078(6) 0.092(6) -0.037(5) 0.007(5) -0.008(5)
C29 0.066(6) 0.102(7) 0.105(7) -0.041(6) -0.020(5) 0.010(5)
C30 0.065(5) 0.071(5) 0.083(6) -0.017(4) -0.012(4) 0.012(4)
C31 0.043(4) 0.042(4) 0.079(5) -0.011(3) 0.016(3) -0.004(3)
C32 0.043(4) 0.048(4) 0.075(5) 0.000(4) 0.015(3) 0.003(3)

loop_
_atom_type_symbol
_atom_type_description
_atom_type_scat_dispersion_real
_atom_type_scat_dispersion_imag
_atom_type_scat_source
C C 0.0033 0.0016 'International Tables Vol C Tables 4.2.6.8 and 6.1.1.4'
H H 0.0000 0.0000 'International Tables Vol C Tables 4.2.6.8 and 6.1.1.4'
N N 0.0061 0.0033 'International Tables Vol C Tables 4.2.6.8 and 6.1.1.4'
O O 0.0106 0.0060 'International Tables Vol C Tables 4.2.6.8 and 6.1.1.4'
Mn Mn 0.3368 0.7283 'International Tables Vol C Tables 4.2.6.8 and 6.1.1.4'
I I -0.4742 1.8119 'International Tables Vol C Tables 4.2.6.8 and 6.1.1.4'

loop_
_geom_angle_atom_site_label_1
_geom_angle_atom_site_label_2
_geom_angle_atom_site_label_3
_geom_angle
_geom_angle_site_symmetry_1
_geom_angle_site_symmetry_3
_geom_angle_publ_flag
O2 Mn1 O1 92.82(19) . . ?
O2 Mn1 N1 101.0(2) . . ?
O1 Mn1 N1 95.1(2) . . ?
O2 Mn1 N2 95.2(2) . . ?
O1 Mn1 N2 167.6(2) . . ?
N1 Mn1 N2 74.1(2) . . ?
O2 Mn1 N4 87.6(2) . . ?
O1 Mn1 N4 91.5(2) . . ?
N1 Mn1 N4 168.9(2) . . ?
N2 Mn1 N4 98.3(2) . . ?
O2 Mn1 N3 160.8(2) . . ?
O1 Mn1 N3 85.75(19) . . ?
N1 Mn1 N3 98.2(2) . . ?
N2 Mn1 N3 89.7(2) . . ?
N4 Mn1 N3 73.3(2) . . ?
C1 N1 C12 117.8(6) . . ?
C1 N1 Mn1 127.0(5) . . ?
C12 N1 Mn1 115.1(5) . . ?
C10 N2 C11 117.3(7) . . ?
C10 N2 Mn1 127.0(6) . . ?
C11 N2 Mn1 115.6(5) . . ?
C21 N3 C32 118.2(6) . . ?
C21 N3 Mn1 127.1(5) . . ?
C32 N3 Mn1 114.7(4) . . ?
C30 N4 C31 118.6(6) . . ?
C30 N4 Mn1 126.1(5) . . ?
C31 N4 Mn1 115.2(5) . . ?
C13 O1 Mn1 129.3(4) 3_755 . ?
C13 O2 Mn1 133.5(4) . . ?
HO3B O3 HO3A 96.3 . . ?
C15 I1' C16 39.2(6) . . ?
N1 C1 C2 123.9(9) . . ?
N1 C1 H1 118.1 . . ?
C2 C1 H1 118.1 . . ?
C1 C2 C3 118.5(10) . . ?
C1 C2 H2 120.7 . . ?
C3 C2 H2 120.7 . . ?
C2 C3 C4 121.3(9) . . ?
C2 C3 H3 119.4 . . ?
C4 C3 H3 119.4 . . ?
C3 C4 C5 124.9(10) . . ?
C3 C4 C12 115.7(9) . . ?
C5 C4 C12 119.3(11) . . ?
C6 C5 C4 120.2(10) . . ?
C6 C5 H5 119.9 . . ?
C4 C5 H5 119.9 . . ?
C5 C6 C7 123.1(10) . . ?
C5 C6 H6 118.5 . . ?
C7 C6 H6 118.5 . . ?
C6 C7 C8 124.0(10) . . ?
C6 C7 C11 120.1(10) . . ?
C8 C7 C11 115.8(9) . . ?
C9 C8 C7 120.2(10) . . ?
C9 C8 H8 119.9 . . ?
C7 C8 H8 119.9 . . ?
C8 C9 C10 120.0(10) . . ?
C8 C9 H9 120.0 . . ?
C10 C9 H9 120.0 . . ?
N2 C10 C9 121.7(10) . . ?
N2 C10 H10 119.2 . . ?
C9 C10 H10 119.2 . . ?
N2 C11 C7 125.0(8) . . ?
N2 C11 C12 116.9(6) . . ?
C7 C11 C12 118.1(7) . . ?
N1 C12 C4 122.7(8) . . ?
N1 C12 C11 118.1(6) . . ?
C4 C12 C11 119.2(8) . . ?
O2 C13 O1 125.3(6) . 3_755 ?
O2 C13 C14 118.3(6) . . ?
O1 C13 C14 116.4(6) 3_755 . ?
C15 C14 C13 120.1(9) . . ?
C15 C14 C19 122.8(9) . . ?
C13 C14 C19 117.1(8) . . ?
C14 C15 C16 121.6(14) . . ?
C14 C15 I1' 142.6(9) . . ?
C16 C15 I1' 95.1(12) . . ?
C14 C15 H15 119.2 . . ?
C16 C15 H15 119.2 . . ?
I1' C15 H15 25.1 . . ?
C17 C16 C15 113.7(16) . . ?
C17 C16 I1' 157.4(14) . . ?
C15 C16 I1' 45.7(9) . . ?
C17 C16 H16 123.1 . . ?
C15 C16 H16 123.1 . . ?
I1' C16 H16 78.2 . . ?
C18 C17 C16 125(2) . . ?
C18 C17 H17 117.4 . . ?
C16 C17 H17 117.4 . . ?
C17 C18 C19 129(2) . . ?
C17 C18 H18 115.7 . . ?
C19 C18 H18 115.7 . . ?
C18 C19 C14 107.7(16) . . ?
C18 C19 I1 126.7(15) . . ?
C14 C19 I1 125.6(7) . . ?
C18 C19 H19 126.2 . . ?
C14 C19 H19 126.2 . . ?
I1 C19 H19 1.4 . . ?
N3 C21 C22 123.8(7) . . ?
N3 C21 H21 118.1 . . ?
C22 C21 H21 118.1 . . ?
C23 C22 C21 117.6(8) . . ?
C23 C22 H22 121.2 . . ?
C21 C22 H22 121.2 . . ?
C22 C23 C24 122.0(8) . . ?
C22 C23 H23 119.0 . . ?
C24 C23 H23 119.0 . . ?
C25 C24 C32 120.5(8) . . ?
C25 C24 C23 123.7(8) . . ?
C32 C24 C23 115.8(7) . . ?
C24 C25 C26 120.7(7) . . ?
C24 C25 H25 119.6 . . ?
C26 C25 H25 119.6 . . ?
C25 C26 C27 120.6(7) . . ?
C25 C26 H26 119.7 . . ?
C27 C26 H26 119.7 . . ?
C28 C27 C31 118.0(8) . . ?
C28 C27 C26 123.2(8) . . ?
C31 C27 C26 118.9(8) . . ?
C29 C28 C27 118.6(8) . . ?
C29 C28 H28 120.7 . . ?
C27 C28 H28 120.7 . . ?
C30 C29 C28 119.6(8) . . ?
C30 C29 H29 120.2 . . ?
C28 C29 H29 120.2 . . ?
N4 C30 C29 123.4(8) . . ?
N4 C30 H30 118.3 . . ?
C29 C30 H30 118.3 . . ?
N4 C31 C27 121.8(7) . . ?
N4 C31 C32 118.6(6) . . ?
C27 C31 C32 119.6(7) . . ?
N3 C32 C24 122.6(7) . . ?
N3 C32 C31 117.7(6) . . ?
C24 C32 C31 119.6(6) . . ?

loop_
_geom_bond_atom_site_label_1
_geom_bond_atom_site_label_2
_geom_bond_distance
_geom_bond_site_symmetry_2
_geom_bond_publ_flag
Mn1 O2 2.140(5) . ?
Mn1 O1 2.143(5) . ?
Mn1 N1 2.225(6) . ?
Mn1 N2 2.265(6) . ?
Mn1 N4 2.266(6) . ?
Mn1 N3 2.289(5) . ?
N1 C1 1.341(10) . ?
N1 C12 1.388(10) . ?
N2 C10 1.335(10) . ?
N2 C11 1.356(9) . ?
N3 C21 1.318(10) . ?
N3 C32 1.359(8) . ?
N4 C30 1.315(10) . ?
N4 C31 1.351(9) . ?
O1 C13 1.255(9) 3_755 ?
O2 C13 1.250(8) . ?
O3 HO3B 0.8200 . ?
O3 HO3A 0.8199 . ?
I1 C19 1.881(19) . ?
I1' C15 1.642(16) . ?
I1' C16 2.29(3) . ?
C1 C2 1.371(12) . ?
C1 H1 0.9300 . ?
C2 C3 1.391(16) . ?
C2 H2 0.9300 . ?
C3 C4 1.414(16) . ?
C3 H3 0.9300 . ?
C4 C5 1.415(15) . ?
C4 C12 1.419(11) . ?
C5 C6 1.321(16) . ?
C5 H5 0.9300 . ?
C6 C7 1.388(16) . ?
C6 H6 0.9300 . ?
C7 C8 1.399(14) . ?
C7 C11 1.400(11) . ?
C8 C9 1.365(16) . ?
C8 H8 0.9300 . ?
C9 C10 1.406(14) . ?
C9 H9 0.9300 . ?
C10 H10 0.9300 . ?
C11 C12 1.439(11) . ?
C13 O1 1.255(9) 3_755 ?
C13 C14 1.512(11) . ?
C14 C15 1.340(14) . ?
C14 C19 1.540(18) . ?
C15 C16 1.451(18) . ?
C15 H15 0.9300 . ?
C16 C17 1.40(3) . ?
C16 H16 0.9300 . ?
C17 C18 1.23(3) . ?
C17 H17 0.9300 . ?
C18 C19 1.44(2) . ?
C18 H18 0.9300 . ?
C19 H19 0.9300 . ?
C21 C22 1.402(11) . ?
C21 H21 0.9300 . ?
C22 C23 1.346(12) . ?
C22 H22 0.9300 . ?
C23 C24 1.412(12) . ?
C23 H23 0.9300 . ?
C24 C25 1.393(11) . ?
C24 C32 1.411(10) . ?
C25 C26 1.395(13) . ?
C25 H25 0.9300 . ?
C26 C27 1.435(12) . ?
C26 H26 0.9300 . ?
C27 C28 1.389(12) . ?
C27 C31 1.419(10) . ?
C28 C29 1.386(13) . ?
C28 H28 0.9300 . ?
C29 C30 1.372(11) . ?
C29 H29 0.9300 . ?
C30 H30 0.9300 . ?
C31 C32 1.438(10) . ?
